data_1516181
loop_
_publ_author_name
'Rosokha, S. V.'
'Dibrov, S. M.'
'Rosokha, T. Y.'
'Kochi, J. K.'

_publ_section_title
;
 Electronic structures of intermolecular charge-transfer states in fast
 electron transfers with tetrathiafulvalene donor. Thermal and
 photoactivation of [2 + 4] cycloaddition to o-chloranil acceptor.
;
_journal_issue 10
_journal_name_full
'Photochemical &amp; photobiological sciences : Official journal of the European Photochemistry Association and the European Society for Photobiology'
_journal_page_first 914
_journal_page_last 924
_journal_paper_doi 10.1039/b607431f
_journal_volume 5
_journal_year 2006
_chemical_formula_sum 'C13 H6 Cl6 O2 S4'
_chemical_formula_weight 535.12
_chemical_name_systematic
;
5',6',7',8'-Tetrachlorodispiro(1,3-dithiole-2,2'-(1,4)benzodioxine-3',2''-(1,3
)dithiole) dichloromethane solvate
;
_space_group_IT_number 14
_symmetry_cell_setting monoclinic
_symmetry_space_group_name_Hall '-P 2ybc'
_symmetry_space_group_name_H-M 'P 1 21/c 1'
_atom_sites_solution_hydrogens geom
_atom_sites_solution_primary direct
_atom_sites_solution_secondary difmap
_audit_creation_method SHELXL-97
_cell_angle_alpha 90.00
_cell_angle_beta 97.907(10)
_cell_angle_gamma 90.00
_cell_formula_units_Z 8
_cell_length_a 17.000(5)
_cell_length_b 13.405(4)
_cell_length_c 17.205(5)
_cell_measurement_reflns_used 1148
_cell_measurement_temperature 173(2)
_cell_measurement_theta_max 25.53
_cell_measurement_theta_min 2.37
_cell_volume 3883(2)
_computing_cell_refinement 'SAINT V6.28 (BrukerAXS, 1997-2001)'
_computing_data_collection 'SMART V5.630 (BrukerAXS, 1997-2001)'
_computing_data_reduction 'SAINT & SADABS V2.06 (Sheldrick, 2000)'
_computing_molecular_graphics 'XP V5.06 (BrukerAXS, 1997-99)'
_computing_publication_material 'SHELXL-93, XCIF V5.05 (BrukerAXS, 1997-99)'
_computing_structure_refinement 'SHELXTL v. 6.12 (Sheldrick, 2001)'
_computing_structure_solution 'SHELXTL v. 6.12 (Sheldrick, 2001)'
_diffrn_ambient_temperature 173(2)
_diffrn_measured_fraction_theta_full 0.589
_diffrn_measured_fraction_theta_max 0.589
_diffrn_measurement_device 'Siemens SMART'
_diffrn_measurement_method
;
\w-scan, frame range 0.3 deg, hemisphere
;
_diffrn_radiation_monochromator graphite
_diffrn_radiation_source 'fine-focus sealed tube'
_diffrn_radiation_type MoK\a
_diffrn_radiation_wavelength 0.71073
_diffrn_reflns_av_R_equivalents 0.0473
_diffrn_reflns_av_sigmaI/netI 0.1097
_diffrn_reflns_limit_h_max 12
_diffrn_reflns_limit_h_min -23
_diffrn_reflns_limit_k_max 11
_diffrn_reflns_limit_k_min -17
_diffrn_reflns_limit_l_max 24
_diffrn_reflns_limit_l_min -3
_diffrn_reflns_number 8301
_diffrn_reflns_theta_full 29.99
_diffrn_reflns_theta_max 29.99
_diffrn_reflns_theta_min 1.93
_diffrn_standards_decay_% 0
_diffrn_standards_interval_count 0
_diffrn_standards_interval_time 0
_diffrn_standards_number none
_exptl_absorpt_coefficient_mu 1.321
_exptl_absorpt_correction_T_max 0.513
_exptl_absorpt_correction_T_min 0.397
_exptl_absorpt_correction_type multi-scan
_exptl_absorpt_process_details 'Semi-empirical (SADABS procedure)'
_exptl_crystal_colour colorless
_exptl_crystal_density_diffrn 1.831
_exptl_crystal_density_method 'not measured'
_exptl_crystal_description plate
_exptl_crystal_F_000 2128
_exptl_crystal_size_max 0.50
_exptl_crystal_size_mid 0.20
_exptl_crystal_size_min 0.05
_refine_diff_density_max 0.806
_refine_diff_density_min -0.708
_refine_diff_density_rms 0.095
_refine_ls_extinction_method none
_refine_ls_goodness_of_fit_ref 0.836
_refine_ls_hydrogen_treatment constr
_refine_ls_matrix_type full
_refine_ls_number_parameters 451
_refine_ls_number_reflns 6663
_refine_ls_number_restraints 0
_refine_ls_restrained_S_all 0.836
_refine_ls_R_factor_all 0.1004
_refine_ls_R_factor_gt 0.0564
_refine_ls_shift/su_max 0.000
_refine_ls_shift/su_mean 0.000
_refine_ls_structure_factor_coef Fsqd
_refine_ls_weighting_details 'calc w=1/[\s^2^(Fo^2^)+(0.0431P)^2^+0.0000P] where P=(Fo^2^+2Fc^2^)/3'
_refine_ls_weighting_scheme calc
_refine_ls_wR_factor_gt 0.1074
_refine_ls_wR_factor_ref 0.1221
_reflns_number_gt 3800
_reflns_number_total 6663
_reflns_threshold_expression >2sigma(I)
_cod_data_source_file b607431f.txt
_cod_data_source_block ros39
_cod_depositor_comments
;
The following automatic conversions were performed:

'_symmetry_cell_setting' value 'Monoclinic' changed to 'monoclinic'
according to
/usr/data/users/saulius/automatic-downloads/retrospective/RSC/lib/dictionaries/cif_core.dic
dictionary named 'cif_core.dic' version 2.4.2 from 2011-04-26.

Automatic conversion script
Id: cif_fix_values 2281 2013-09-26 08:29:07Z andrius 
;
_cod_original_sg_symbol_H-M 'P2(1)/c '
_cod_database_code 1516181

loop_
_symmetry_equiv_pos_as_xyz
'x, y, z'
'-x, y+1/2, -z+1/2'
'-x, -y, -z'
'x, -y-1/2, z-1/2'

loop_
_atom_site_label
_atom_site_type_symbol
_atom_site_fract_x
_atom_site_fract_y
_atom_site_fract_z
_atom_site_U_iso_or_equiv
_atom_site_adp_type
_atom_site_occupancy
_atom_site_symmetry_multiplicity
_atom_site_calc_flag
_atom_site_refinement_flags
Cl1 Cl 0.15834(10) 0.69729(11) 0.12897(7) 0.0287(4) Uani 1 1 d .
Cl2 Cl 0.28086(10) 0.78201(11) 0.26576(8) 0.0334(4) Uani 1 1 d .
Cl3 Cl 0.24547(12) 0.76218(13) 0.43806(8) 0.0411(5) Uani 1 1 d .
Cl4 Cl 0.09778(10) 0.63754(11) 0.47390(7) 0.0311(4) Uani 1 1 d .
S1 S -0.11338(11) 0.67129(11) 0.25366(8) 0.0266(4) Uani 1 1 d .
S2 S -0.13200(11) 0.46389(12) 0.30699(8) 0.0322(4) Uani 1 1 d .
S3 S 0.02076(10) 0.39565(11) 0.21993(7) 0.0248(4) Uani 1 1 d .
S4 S -0.10146(11) 0.50165(12) 0.11409(7) 0.0294(4) Uani 1 1 d .
O1 O 0.0012(3) 0.5602(3) 0.33633(17) 0.0238(10) Uani 1 1 d .
O2 O 0.0261(2) 0.5910(3) 0.17985(17) 0.0207(10) Uani 1 1 d .
C1 C 0.1433(4) 0.6817(4) 0.2250(3) 0.0216(15) Uani 1 1 d .
C2 C 0.1964(4) 0.7215(4) 0.2860(3) 0.0214(15) Uani 1 1 d .
C3 C 0.1812(4) 0.7089(4) 0.3627(3) 0.0236(16) Uani 1 1 d .
C4 C 0.1175(4) 0.6548(4) 0.3792(3) 0.0184(14) Uani 1 1 d .
C5 C 0.0646(4) 0.6143(4) 0.3180(3) 0.0150(14) Uani 1 1 d .
C6 C 0.0777(4) 0.6288(4) 0.2415(3) 0.0150(13) Uani 1 1 d .
C7 C -0.0281(4) 0.5162(4) 0.2005(3) 0.0186(14) Uani 1 1 d .
C8 C -0.0631(4) 0.5507(4) 0.2731(3) 0.0224(16) Uani 1 1 d .
C9 C -0.1817(4) 0.6492(5) 0.3180(3) 0.0308(17) Uani 1 1 d .
H9 H -0.2118 0.7021 0.3359 0.037 Uiso 1 1 calc R
C10 C -0.1905(4) 0.5560(5) 0.3414(3) 0.0373(18) Uani 1 1 d .
H10 H -0.2277 0.5400 0.3759 0.045 Uiso 1 1 calc R
C11 C -0.0495(4) 0.4060(4) 0.0745(3) 0.0332(18) Uani 1 1 d .
H11 H -0.0607 0.3885 0.0206 0.040 Uiso 1 1 calc R
C12 C 0.0064(4) 0.3586(4) 0.1223(3) 0.0311(18) Uani 1 1 d .
H12 H 0.0371 0.3067 0.1038 0.037 Uiso 1 1 calc R
Cl5 Cl 0.64890(11) 0.01980(12) 0.14172(7) 0.0348(4) Uani 1 1 d .
Cl6 Cl 0.77720(10) -0.05803(11) 0.27709(8) 0.0337(4) Uani 1 1 d .
Cl7 Cl 0.75058(11) -0.02677(13) 0.45115(8) 0.0399(5) Uani 1 1 d .
Cl8 Cl 0.59808(11) 0.08785(13) 0.48798(7) 0.0378(5) Uani 1 1 d .
S5 S 0.35579(11) 0.23936(12) 0.32421(8) 0.0306(4) Uani 1 1 d .
S6 S 0.38223(10) 0.03054(11) 0.27806(7) 0.0257(4) Uani 1 1 d .
S7 S 0.37855(11) 0.19068(12) 0.13162(7) 0.0292(4) Uani 1 1 d .
S8 S 0.50203(11) 0.31113(11) 0.22607(8) 0.0304(4) Uani 1 1 d .
O3 O 0.4938(3) 0.1530(3) 0.35196(18) 0.0244(10) Uani 1 1 d .
O4 O 0.5131(2) 0.1145(3) 0.19490(17) 0.0201(10) Uani 1 1 d .
C13 C 0.6366(4) 0.0364(4) 0.2386(3) 0.0198(15) Uani 1 1 d .
C14 C 0.6931(4) 0.0020(4) 0.2992(3) 0.0228(15) Uani 1 1 d .
C15 C 0.6811(4) 0.0196(4) 0.3762(3) 0.0256(16) Uani 1 1 d .
C16 C 0.6156(4) 0.0697(4) 0.3935(3) 0.0243(16) Uani 1 1 d .
C17 C 0.5589(4) 0.1031(4) 0.3329(3) 0.0217(15) Uani 1 1 d .
C18 C 0.5702(4) 0.0854(4) 0.2557(3) 0.0159(14) Uani 1 1 d .
C19 C 0.4565(4) 0.1873(4) 0.2146(3) 0.0224(15) Uani 1 1 d .
C20 C 0.4262(4) 0.1552(4) 0.2908(3) 0.0224(15) Uani 1 1 d .
C21 C 0.3014(4) 0.1454(5) 0.3626(3) 0.0312(17) Uani 1 1 d .
H21 H 0.2644 0.1611 0.3975 0.037 Uiso 1 1 calc R
C22 C 0.3127(4) 0.0518(5) 0.3422(3) 0.0306(17) Uani 1 1 d .
H22 H 0.2842 -0.0015 0.3616 0.037 Uiso 1 1 calc R
C23 C 0.4188(5) 0.2923(4) 0.0865(3) 0.0351(19) Uani 1 1 d .
H23 H 0.4017 0.3082 0.0331 0.042 Uiso 1 1 calc R
C24 C 0.4736(4) 0.3457(4) 0.1291(3) 0.0313(17) Uani 1 1 d .
H24 H 0.4969 0.4017 0.1073 0.038 Uiso 1 1 calc R
Cl9 Cl 0.51824(14) 0.14298(14) 0.98644(9) 0.0585(6) Uani 1 1 d .
Cl10 Cl 0.65365(16) 0.12958(17) 0.90202(11) 0.0764(7) Uani 1 1 d .
C25 C 0.5698(6) 0.0723(6) 0.9267(4) 0.076(3) Uani 1 1 d .
H25A H 0.5854 0.0086 0.9535 0.091 Uiso 1 1 calc R
H25B H 0.5340 0.0563 0.8779 0.091 Uiso 1 1 calc R
Cl11 Cl 0.7951(2) 0.8954(2) 0.05833(18) 0.1366(15) Uani 1 1 d .
Cl12 Cl 0.91334(19) 0.74865(16) 0.04655(14) 0.1008(10) Uani 1 1 d .
C26 C 0.8914(6) 0.8724(5) 0.0420(4) 0.065(3) Uani 1 1 d .
H26A H 0.8989 0.8983 -0.0104 0.079 Uiso 1 1 calc R
H26B H 0.9285 0.9084 0.0817 0.079 Uiso 1 1 calc R

loop_
_atom_site_aniso_label
_atom_site_aniso_U_11
_atom_site_aniso_U_22
_atom_site_aniso_U_33
_atom_site_aniso_U_23
_atom_site_aniso_U_13
_atom_site_aniso_U_12
Cl1 0.0343(13) 0.0290(9) 0.0238(6) 0.0029(5) 0.0071(6) -0.0019(8)
Cl2 0.0214(13) 0.0270(9) 0.0513(8) 0.0015(7) 0.0031(8) -0.0050(8)
Cl3 0.0349(15) 0.0461(11) 0.0361(8) -0.0079(7) -0.0169(7) -0.0120(9)
Cl4 0.0402(13) 0.0334(9) 0.0178(6) -0.0036(5) -0.0024(6) -0.0014(8)
S1 0.0251(13) 0.0225(9) 0.0313(7) -0.0030(6) -0.0002(7) 0.0005(8)
S2 0.0314(14) 0.0278(9) 0.0376(8) -0.0005(6) 0.0051(7) -0.0126(9)
S3 0.0272(13) 0.0197(8) 0.0261(6) -0.0002(5) -0.0014(6) 0.0012(8)
S4 0.0287(14) 0.0280(9) 0.0274(7) -0.0053(6) -0.0109(7) -0.0024(8)
O1 0.023(3) 0.028(2) 0.0185(17) 0.0030(15) -0.0048(17) -0.005(2)
O2 0.018(3) 0.023(2) 0.0183(16) -0.0026(14) -0.0071(16) -0.009(2)
C1 0.025(5) 0.019(3) 0.021(2) 0.001(2) 0.004(2) 0.007(3)
C2 0.010(5) 0.016(3) 0.037(3) 0.003(2) -0.001(3) 0.004(3)
C3 0.023(5) 0.017(3) 0.028(3) -0.006(2) -0.009(3) 0.002(3)
C4 0.017(5) 0.018(3) 0.018(2) 0.001(2) -0.004(2) 0.001(3)
C5 0.005(4) 0.014(3) 0.025(2) -0.002(2) -0.001(2) -0.003(3)
C6 0.007(4) 0.015(3) 0.021(2) -0.001(2) -0.006(2) 0.000(3)
C7 0.009(5) 0.015(3) 0.029(3) 0.001(2) -0.005(2) 0.000(3)
C8 0.025(5) 0.018(3) 0.022(2) 0.002(2) -0.005(3) 0.000(3)
C9 0.015(5) 0.042(4) 0.034(3) -0.010(3) -0.002(3) -0.003(3)
C10 0.021(5) 0.058(5) 0.033(3) -0.008(3) 0.004(3) -0.011(4)
C11 0.043(6) 0.026(4) 0.029(3) -0.007(2) -0.003(3) -0.004(4)
C12 0.046(6) 0.019(3) 0.028(3) -0.009(2) 0.005(3) -0.002(3)
Cl5 0.0367(13) 0.0402(10) 0.0280(6) -0.0051(6) 0.0063(7) 0.0086(9)
Cl6 0.0233(13) 0.0277(9) 0.0499(8) 0.0019(7) 0.0034(8) 0.0047(8)
Cl7 0.0262(14) 0.0500(11) 0.0394(8) 0.0158(7) -0.0102(7) -0.0002(9)
Cl8 0.0336(14) 0.0566(12) 0.0213(6) -0.0005(6) -0.0026(7) -0.0065(9)
S5 0.0257(13) 0.0288(9) 0.0368(7) -0.0057(6) 0.0034(7) 0.0072(8)
S6 0.0239(13) 0.0213(9) 0.0308(7) -0.0003(6) -0.0005(7) -0.0032(8)
S7 0.0237(13) 0.0342(10) 0.0272(7) 0.0041(6) -0.0055(7) 0.0011(8)
S8 0.0311(14) 0.0192(9) 0.0406(8) -0.0011(6) 0.0033(7) -0.0024(8)
O3 0.016(3) 0.029(2) 0.0266(18) -0.0074(16) -0.0050(17) 0.005(2)
O4 0.015(3) 0.020(2) 0.0232(17) -0.0018(15) -0.0041(17) 0.006(2)
C13 0.019(5) 0.015(3) 0.024(2) -0.002(2) -0.001(2) -0.008(3)
C14 0.011(5) 0.014(3) 0.043(3) 0.002(2) 0.001(3) -0.001(3)
C15 0.022(5) 0.025(4) 0.027(3) 0.009(2) -0.006(3) -0.009(3)
C16 0.021(5) 0.028(4) 0.022(3) 0.003(2) -0.004(3) -0.017(3)
C17 0.018(5) 0.016(3) 0.030(3) 0.002(2) 0.001(3) -0.001(3)
C18 0.009(5) 0.012(3) 0.025(2) 0.004(2) -0.003(2) 0.000(3)
C19 0.013(5) 0.021(3) 0.031(3) -0.004(2) -0.004(3) 0.002(3)
C20 0.017(5) 0.025(3) 0.023(2) -0.001(2) -0.006(2) 0.004(3)
C21 0.021(5) 0.050(4) 0.022(3) 0.007(3) 0.001(3) 0.010(4)
C22 0.012(5) 0.049(5) 0.028(3) 0.011(3) -0.005(3) 0.005(3)
C23 0.052(6) 0.027(4) 0.027(3) 0.006(2) 0.007(3) 0.013(4)
C24 0.040(6) 0.018(3) 0.038(3) 0.004(2) 0.012(3) 0.007(3)
Cl9 0.080(2) 0.0438(12) 0.0509(10) 0.0010(8) 0.0081(10) 0.0148(12)
Cl10 0.075(2) 0.0841(17) 0.0716(12) -0.0356(12) 0.0152(12) -0.0219(14)
C25 0.133(10) 0.052(5) 0.054(4) -0.014(4) 0.050(5) -0.023(6)
Cl11 0.156(4) 0.102(2) 0.180(3) 0.058(2) 0.124(3) 0.068(2)
Cl12 0.148(3) 0.0521(14) 0.1214(18) 0.0333(13) 0.0879(19) 0.0353(15)
C26 0.094(10) 0.048(5) 0.052(4) -0.010(4) 0.003(5) -0.011(5)

loop_
_atom_type_symbol
_atom_type_description
_atom_type_scat_dispersion_real
_atom_type_scat_dispersion_imag
_atom_type_scat_source
C C 0.0033 0.0016 'International Tables Vol C Tables 4.2.6.8 and 6.1.1.4'
H H 0.0000 0.0000 'International Tables Vol C Tables 4.2.6.8 and 6.1.1.4'
O O 0.0106 0.0060 'International Tables Vol C Tables 4.2.6.8 and 6.1.1.4'
S S 0.1246 0.1234 'International Tables Vol C Tables 4.2.6.8 and 6.1.1.4'
Cl Cl 0.1484 0.1585 'International Tables Vol C Tables 4.2.6.8 and 6.1.1.4'

loop_
_geom_angle_atom_site_label_1
_geom_angle_atom_site_label_2
_geom_angle_atom_site_label_3
_geom_angle
C9 S1 C8 94.0(3)
C10 S2 C8 94.6(3)
C12 S3 C7 94.4(3)
C11 S4 C7 94.0(3)
C5 O1 C8 114.3(4)
C6 O2 C7 115.4(4)
C6 C1 C2 119.9(4)
C6 C1 Cl1 119.4(4)
C2 C1 Cl1 120.7(4)
C3 C2 C1 118.9(5)
C3 C2 Cl2 121.2(4)
C1 C2 Cl2 119.9(4)
C4 C3 C2 121.3(5)
C4 C3 Cl3 120.0(4)
C2 C3 Cl3 118.7(5)
C3 C4 C5 119.7(4)
C3 C4 Cl4 122.1(4)
C5 C4 Cl4 118.1(4)
O1 C5 C6 122.0(5)
O1 C5 C4 118.5(4)
C6 C5 C4 119.5(5)
O2 C6 C5 120.9(5)
O2 C6 C1 118.5(4)
C5 C6 C1 120.6(5)
O2 C7 C8 109.0(4)
O2 C7 S4 105.3(3)
C8 C7 S4 113.6(4)
O2 C7 S3 111.8(4)
C8 C7 S3 109.7(3)
S4 C7 S3 107.4(3)
O1 C8 C7 107.7(5)
O1 C8 S2 105.8(3)
C7 C8 S2 114.4(4)
O1 C8 S1 110.2(3)
C7 C8 S1 110.0(3)
S2 C8 S1 108.6(4)
C10 C9 S1 117.8(5)
C10 C9 H9 121.1
S1 C9 H9 121.1
C9 C10 S2 118.1(5)
C9 C10 H10 120.9
S2 C10 H10 120.9
C12 C11 S4 117.8(4)
C12 C11 H11 121.1
S4 C11 H11 121.1
C11 C12 S3 117.1(5)
C11 C12 H12 121.5
S3 C12 H12 121.5
C21 S5 C20 94.5(3)
C22 S6 C20 94.3(3)
C23 S7 C19 94.6(3)
C24 S8 C19 94.6(3)
C17 O3 C20 115.0(4)
C18 O4 C19 115.8(4)
C18 C13 C14 120.0(5)
C18 C13 Cl5 118.8(4)
C14 C13 Cl5 121.2(5)
C15 C14 C13 118.7(5)
C15 C14 Cl6 121.6(5)
C13 C14 Cl6 119.6(4)
C16 C15 C14 121.4(5)
C16 C15 Cl7 120.3(4)
C14 C15 Cl7 118.2(5)
C15 C16 C17 119.7(5)
C15 C16 Cl8 121.9(5)
C17 C16 Cl8 118.2(5)
O3 C17 C18 122.3(5)
O3 C17 C16 118.5(5)
C18 C17 C16 119.3(5)
C13 C18 O4 119.0(4)
C13 C18 C17 120.9(5)
O4 C18 C17 120.1(5)
O4 C19 C20 108.9(4)
O4 C19 S7 105.8(3)
C20 C19 S7 112.7(4)
O4 C19 S8 110.6(4)
C20 C19 S8 110.4(3)
S7 C19 S8 108.4(3)
O3 C20 C19 107.5(5)
O3 C20 S5 106.1(3)
C19 C20 S5 114.5(4)
O3 C20 S6 109.8(4)
C19 C20 S6 109.4(3)
S5 C20 S6 109.4(3)
C22 C21 S5 118.6(5)
C22 C21 H21 120.7
S5 C21 H21 120.7
C21 C22 S6 117.2(5)
C21 C22 H22 121.4
S6 C22 H22 121.4
C24 C23 S7 117.8(4)
C24 C23 H23 121.1
S7 C23 H23 121.1
C23 C24 S8 118.2(5)
C23 C24 H24 120.9
S8 C24 H24 120.9
Cl10 C25 Cl9 114.1(4)
Cl10 C25 H25A 108.7
Cl9 C25 H25A 108.7
Cl10 C25 H25B 108.7
Cl9 C25 H25B 108.7
H25A C25 H25B 107.6
Cl12 C26 Cl11 112.0(5)
Cl12 C26 H26A 109.2
Cl11 C26 H26A 109.2
Cl12 C26 H26B 109.2
Cl11 C26 H26B 109.2
H26A C26 H26B 107.9

loop_
_geom_bond_atom_site_label_1
_geom_bond_atom_site_label_2
_geom_bond_distance
Cl1 C1 1.719(5)
Cl2 C2 1.726(6)
Cl3 C3 1.730(6)
Cl4 C4 1.723(5)
S1 C9 1.737(6)
S1 C8 1.838(6)
S2 C10 1.740(7)
S2 C8 1.804(6)
S3 C12 1.737(5)
S3 C7 1.826(6)
S4 C11 1.748(6)
S4 C7 1.815(6)
O1 C5 1.372(7)
O1 C8 1.438(7)
O2 C6 1.377(6)
O2 C7 1.438(7)
C1 C6 1.383(8)
C1 C2 1.394(8)
C2 C3 1.389(7)
C3 C4 1.365(8)
C4 C5 1.398(7)
C5 C6 1.379(6)
C7 C8 1.527(7)
C9 C10 1.327(8)
C9 H9 0.9500
C10 H10 0.9500
C11 C12 1.329(8)
C11 H11 0.9500
C12 H12 0.9500
Cl5 C13 1.722(5)
Cl6 C14 1.728(6)
Cl7 C15 1.739(6)
Cl8 C16 1.710(5)
S5 C21 1.746(6)
S5 C20 1.796(6)
S6 C22 1.748(6)
S6 C20 1.831(6)
S7 C23 1.753(6)
S7 C19 1.809(6)
S8 C24 1.736(5)
S8 C19 1.832(6)
O3 C17 1.370(7)
O3 C20 1.449(7)
O4 C18 1.382(6)
O4 C19 1.444(7)
C13 C18 1.373(8)
C13 C14 1.395(8)
C14 C15 1.389(7)
C15 C16 1.369(9)
C16 C17 1.392(8)
C17 C18 1.388(6)
C19 C20 1.535(7)
C21 C22 1.323(8)
C21 H21 0.9500
C22 H22 0.9500
C23 C24 1.314(8)
C23 H23 0.9500
C24 H24 0.9500
Cl9 C25 1.724(7)
Cl10 C25 1.722(9)
C25 H25A 0.9900
C25 H25B 0.9900
Cl11 C26 1.727(10)
Cl12 C26 1.699(7)
C26 H26A 0.9900
C26 H26B 0.9900
